data_7719991
loop_
_publ_author_name
'Pan, Fuxing'
'Tang, Yu'
'Deng, Minghao'
'Wang, Xinyue'

_publ_section_title
;
 [Pd2(\h4-P7)2]4--: a Pd2 dimer sandwiched by two anionic
 nortricyclane-type polyphosphide
;
_journal_name_full 'Dalton Transactions'
_journal_paper_doi 10.1039/D5DT02437D
_journal_year 2026
_chemical_formula_moiety '4(C18 H36 N2 Na O6), P14 Pd2'
_chemical_formula_sum 'C72 H144 N8 Na4 O24 P14 Pd2'
_chemical_formula_weight 2244.28
_chemical_properties_physical Air-sensitive,Moisture-sensitive,Oxygen-sensitive
_space_group_crystal_system triclinic
_space_group_IT_number 2
_space_group_name_Hall '-P 1'
_space_group_name_H-M_alt 'P -1'
_atom_sites_solution_hydrogens mixed
_audit_creation_date 2025-09-28
_audit_creation_method
;
Olex2 1.5
(compiled 2025.07.13 svn.rb7424aed for OlexSys, GUI svn.r7308)
;
_audit_update_record
;
2025-10-04 deposited with the CCDC.	2025-12-02 downloaded from the CCDC.
;
_cell_angle_alpha 105.8900(10)
_cell_angle_beta 91.8060(10)
_cell_angle_gamma 112.9760(10)
_cell_formula_units_Z 1
_cell_length_a 13.1373(4)
_cell_length_b 13.3017(4)
_cell_length_c 16.1154(5)
_cell_measurement_reflns_used 17521
_cell_measurement_temperature 150.00
_cell_measurement_theta_max 34.893
_cell_measurement_theta_min 2.321
_cell_volume 2463.02(13)
_computing_molecular_graphics 'Olex2 1.5 (Dolomanov et al., 2009)'
_computing_publication_material 'Olex2 1.5 (Dolomanov et al., 2009)'
_computing_structure_refinement 'SHELXL 2018/3 (Sheldrick, 2015)'
_computing_structure_solution 'SHELXT 2018/2 (Sheldrick, 2018)'
_diffrn_ambient_temperature 150.00
_diffrn_measured_fraction_theta_full 0.996
_diffrn_measured_fraction_theta_max 0.921
_diffrn_measurement_device_type 'SuperNova, Dual, Cu at zero, Eos'
_diffrn_radiation_type MoK\a
_diffrn_radiation_wavelength 0.71073
_diffrn_reflns_av_R_equivalents 0.0474
_diffrn_reflns_av_unetI/netI 0.0254
_diffrn_reflns_Laue_measured_fraction_full 0.996
_diffrn_reflns_Laue_measured_fraction_max 0.921
_diffrn_reflns_limit_h_max 18
_diffrn_reflns_limit_h_min -21
_diffrn_reflns_limit_k_max 19
_diffrn_reflns_limit_k_min -20
_diffrn_reflns_limit_l_max 24
_diffrn_reflns_limit_l_min -25
_diffrn_reflns_number 199874
_diffrn_reflns_point_group_measured_fraction_full 0.996
_diffrn_reflns_point_group_measured_fraction_max 0.921
_diffrn_reflns_theta_full 25.242
_diffrn_reflns_theta_max 34.893
_diffrn_reflns_theta_min 2.321
_exptl_absorpt_coefficient_mu 0.681
_exptl_absorpt_correction_T_max 0.873
_exptl_absorpt_correction_T_min 0.783
_exptl_absorpt_correction_type multi-scan
_exptl_crystal_colour 'metallic reddish red'
_exptl_crystal_colour_lustre metallic
_exptl_crystal_colour_modifier reddish
_exptl_crystal_colour_primary red
_exptl_crystal_density_diffrn 1.513
_exptl_crystal_description block
_exptl_crystal_F_000 1170
_exptl_crystal_size_max 0.5
_exptl_crystal_size_mid 0.3
_exptl_crystal_size_min 0.2
_refine_diff_density_max 0.722
_refine_diff_density_min -0.899
_refine_diff_density_rms 0.094
_refine_ls_extinction_method none
_refine_ls_goodness_of_fit_ref 1.073
_refine_ls_hydrogen_treatment mixed
_refine_ls_matrix_type full
_refine_ls_number_parameters 599
_refine_ls_number_reflns 19812
_refine_ls_number_restraints 0
_refine_ls_restrained_S_all 1.073
_refine_ls_R_factor_all 0.0368
_refine_ls_R_factor_gt 0.0278
_refine_ls_shift/su_max 0.008
_refine_ls_shift/su_mean 0.000
_refine_ls_structure_factor_coef Fsqd
_refine_ls_weighting_details 'w=1/[\s^2^(Fo^2^)+(0.0332P)^2^+1.6927P] where P=(Fo^2^+2Fc^2^)/3'
_refine_ls_weighting_scheme calc
_refine_ls_wR_factor_gt 0.0740
_refine_ls_wR_factor_ref 0.0817
_reflns_Friedel_coverage 0.000
_reflns_number_gt 17521
_reflns_number_total 19812
_reflns_threshold_expression 'I > 2\s(I)'
_cod_data_source_file d5dt02437d2.cif
_cod_data_source_block 1(8)
_cod_database_code 7719991
_shelx_shelxl_version_number 2018/3
_shelx_space_group_comment
;
The symmetry employed for this shelxl refinement is uniquely defined
by the following loop, which should always be used as a source of
symmetry information in preference to the above space-group names.
They are only intended as comments.
;
_olex2_refinement_description
;
1. Fixed Uiso
 At 1.2 times of:
  All C(H,H) groups
2.a Secondary CH2 refined with riding coordinates:
 C19(H19A,H19B), C20(H20A,H20B), C21(H21A,H21B), C23(H23A,H23B), C24(H24A,
 H24B), C25(H25A,H25B), C27(H27A,H27B), C28(H28A,H28B), C29(H29A,H29B),
 C30(H30A,H30B), C31(H31A,H31B), C32(H32A,H32B), C33(H33A,H33B), C34(H34A,H34B),
  C35(H35A,H35B), C36(H36A,H36B), C1(H1A,H1B), C2(H2A,H2B), C3(H3A,H3B), C4(H4A,
 H4B), C5(H5A,H5B), C6(H6A,H6B), C7(H7A,H7B), C9(H9A,H9B), C10(H10A,H10B),
 C11(H11A,H11B), C12(H12A,H12B), C13(H13A,H13B), C15(H15A,H15B), C16(H16A,H16B),
  C18(H18A,H18B)
;
_olex2_submission_special_instructions 'No special instructions were received'

loop_
_space_group_symop_operation_xyz
'x, y, z'
'-x, -y, -z'

loop_
_atom_site_label
_atom_site_type_symbol
_atom_site_fract_x
_atom_site_fract_y
_atom_site_fract_z
_atom_site_U_iso_or_equiv
_atom_site_adp_type
_atom_site_occupancy
_atom_site_site_symmetry_order
_atom_site_calc_flag
_atom_site_refinement_flags_posn
_atom_site_refinement_flags_adp
_atom_site_refinement_flags_occupancy
_atom_site_disorder_assembly
_atom_site_disorder_group
Na2 Na 0.21905(5) 0.39689(5) 0.70398(4) 0.02027(10) Uani 1 1 d . . . . .
O7 O 0.36574(9) 0.41070(9) 0.60233(7) 0.0256(2) Uani 1 1 d . . . . .
O8 O 0.41377(8) 0.56882(9) 0.76479(7) 0.02523(19) Uani 1 1 d . . . . .
O9 O 0.13276(9) 0.52387(9) 0.66931(7) 0.02530(19) Uani 1 1 d . . . . .
O10 O 0.09937(9) 0.45291(9) 0.81427(7) 0.02401(19) Uani 1 1 d . . . . .
O11 O 0.05910(9) 0.18911(8) 0.63118(6) 0.02281(18) Uani 1 1 d . . . . .
O12 O 0.24575(8) 0.23557(9) 0.74534(6) 0.02188(18) Uani 1 1 d . . . . .
N3 N 0.14212(10) 0.34096(10) 0.53412(7) 0.0217(2) Uani 1 1 d . . . . .
N4 N 0.30716(10) 0.45219(10) 0.88772(7) 0.0221(2) Uani 1 1 d . . . . .
C19 C 0.21603(14) 0.29780(15) 0.48384(10) 0.0293(3) Uani 1 1 d . . . . .
H19A H 0.193658 0.283387 0.420980 0.035 Uiso 1 1 calc R U . . .
H19B H 0.206270 0.223668 0.492052 0.035 Uiso 1 1 calc R U . . .
C20 C 0.33723(14) 0.37969(15) 0.51022(10) 0.0304(3) Uani 1 1 d . . . . .
H20A H 0.384388 0.342889 0.480496 0.036 Uiso 1 1 calc R U . . .
H20B H 0.350596 0.449163 0.492915 0.036 Uiso 1 1 calc R U . . .
C21 C 0.47390(12) 0.50147(14) 0.63287(10) 0.0275(3) Uani 1 1 d . . . . .
H21A H 0.477750 0.568913 0.616018 0.033 Uiso 1 1 calc R U . . .
H21B H 0.530832 0.476920 0.606603 0.033 Uiso 1 1 calc R U . . .
C22 C 0.49626(12) 0.53243(14) 0.72994(11) 0.0279(3) Uani 1 1 d . . . . .
H22A H 0.5634(19) 0.5881(19) 0.7480(14) 0.031(5) Uiso 1 1 d . . . . .
H22B H 0.4922(18) 0.4675(19) 0.7451(14) 0.033(5) Uiso 1 1 d . . . . .
C23 C 0.44084(13) 0.62393(13) 0.85675(11) 0.0298(3) Uani 1 1 d . . . . .
H23A H 0.393617 0.666189 0.874914 0.036 Uiso 1 1 calc R U . . .
H23B H 0.520022 0.680491 0.871319 0.036 Uiso 1 1 calc R U . . .
C24 C 0.42319(12) 0.53896(13) 0.90698(10) 0.0279(3) Uani 1 1 d . . . . .
H24A H 0.473977 0.500252 0.891687 0.034 Uiso 1 1 calc R U . . .
H24B H 0.442476 0.580844 0.970376 0.034 Uiso 1 1 calc R U . . .
C25 C 0.14734(14) 0.44735(14) 0.52028(10) 0.0289(3) Uani 1 1 d . . . . .
H25A H 0.113107 0.429776 0.459530 0.035 Uiso 1 1 calc R U . . .
H25B H 0.226724 0.501688 0.527867 0.035 Uiso 1 1 calc R U . . .
C26 C 0.08766(14) 0.50400(14) 0.58259(10) 0.0279(3) Uani 1 1 d . . . . .
H26A H 0.0958(19) 0.577(2) 0.5747(14) 0.036(6) Uiso 1 1 d . . . . .
H26B H 0.0071(17) 0.4560(17) 0.5746(13) 0.026(5) Uiso 1 1 d . . . . .
C27 C 0.06749(14) 0.56079(15) 0.73007(11) 0.0308(3) Uani 1 1 d . . . . .
H27A H -0.012357 0.506440 0.712665 0.037 Uiso 1 1 calc R U . . .
H27B H 0.074138 0.637743 0.730693 0.037 Uiso 1 1 calc R U . . .
C28 C 0.10980(15) 0.56518(14) 0.81867(11) 0.0311(3) Uani 1 1 d . . . . .
H28A H 0.189125 0.620920 0.836806 0.037 Uiso 1 1 calc R U . . .
H28B H 0.065518 0.589733 0.861924 0.037 Uiso 1 1 calc R U . . .
C29 C 0.11472(12) 0.43917(14) 0.89788(9) 0.0265(3) Uani 1 1 d . . . . .
H29A H 0.084996 0.356145 0.891335 0.032 Uiso 1 1 calc R U . . .
H29B H 0.071016 0.472107 0.936596 0.032 Uiso 1 1 calc R U . . .
C30 C 0.23631(13) 0.49638(14) 0.94061(9) 0.0284(3) Uani 1 1 d . . . . .
H30A H 0.264744 0.580163 0.950670 0.034 Uiso 1 1 calc R U . . .
H30B H 0.241263 0.484011 0.998178 0.034 Uiso 1 1 calc R U . . .
C31 C 0.02720(13) 0.25255(13) 0.51250(9) 0.0263(3) Uani 1 1 d . . . . .
H31A H 0.003119 0.226881 0.448586 0.032 Uiso 1 1 calc R U . . .
H31B H -0.022878 0.286036 0.541182 0.032 Uiso 1 1 calc R U . . .
C32 C 0.01555(13) 0.14992(12) 0.54103(9) 0.0252(3) Uani 1 1 d . . . . .
H32A H -0.064241 0.095671 0.530784 0.030 Uiso 1 1 calc R U . . .
H32B H 0.057225 0.109361 0.506918 0.030 Uiso 1 1 calc R U . . .
C33 C 0.07124(12) 0.10194(12) 0.66016(10) 0.0239(2) Uani 1 1 d . . . . .
H33A H 0.111320 0.064787 0.620583 0.029 Uiso 1 1 calc R U . . .
H33B H -0.003261 0.042502 0.660319 0.029 Uiso 1 1 calc R U . . .
C34 C 0.13627(12) 0.15708(12) 0.75049(9) 0.0235(2) Uani 1 1 d . . . . .
H34A H 0.098776 0.198592 0.789232 0.028 Uiso 1 1 calc R U . . .
H34B H 0.141391 0.097960 0.774558 0.028 Uiso 1 1 calc R U . . .
C35 C 0.32446(12) 0.26997(13) 0.82210(10) 0.0244(2) Uani 1 1 d . . . . .
H35A H 0.400716 0.312438 0.810945 0.029 Uiso 1 1 calc R U . . .
H35B H 0.322590 0.200567 0.834759 0.029 Uiso 1 1 calc R U . . .
C36 C 0.30064(12) 0.34499(13) 0.90097(9) 0.0255(3) Uani 1 1 d . . . . .
H36A H 0.224937 0.302250 0.912932 0.031 Uiso 1 1 calc R U . . .
H36B H 0.355377 0.363526 0.952537 0.031 Uiso 1 1 calc R U . . .
Na1 Na 0.54226(5) 1.07427(5) 0.73336(4) 0.02157(10) Uani 1 1 d . . . . .
O1 O 0.59524(8) 1.28240(8) 0.74839(6) 0.02184(18) Uani 1 1 d . . . . .
O2 O 0.47526(9) 1.11244(9) 0.60054(7) 0.02319(18) Uani 1 1 d . . . . .
O3 O 0.68623(9) 1.02287(9) 0.67619(7) 0.02499(19) Uani 1 1 d . . . . .
O4 O 0.50442(11) 0.81933(12) 0.65149(9) 0.0394(3) Uani 1 1 d . . . . .
O5 O 0.39321(9) 1.04246(10) 0.82056(7) 0.02498(19) Uani 1 1 d . . . . .
O6 O 0.59726(10) 1.07185(10) 0.88908(7) 0.0281(2) Uani 1 1 d . . . . .
N1 N 0.77187(10) 1.23245(10) 0.82110(8) 0.0226(2) Uani 1 1 d . . . . .
N2 N 0.34110(10) 0.91075(10) 0.63984(9) 0.0250(2) Uani 1 1 d . . . . .
C1 C 0.78976(12) 1.34563(12) 0.81376(10) 0.0267(3) Uani 1 1 d . . . . .
H1A H 0.816315 1.351727 0.757775 0.032 Uiso 1 1 calc R U . . .
H1B H 0.848539 1.406271 0.861783 0.032 Uiso 1 1 calc R U . . .
C2 C 0.68344(13) 1.36466(12) 0.81784(10) 0.0258(3) Uani 1 1 d . . . . .
H2A H 0.658105 1.360211 0.874457 0.031 Uiso 1 1 calc R U . . .
H2B H 0.699703 1.442788 0.815097 0.031 Uiso 1 1 calc R U . . .
C3 C 0.61016(13) 1.30228(12) 0.66646(10) 0.0249(3) Uani 1 1 d . . . . .
H3A H 0.670452 1.281570 0.642841 0.030 Uiso 1 1 calc R U . . .
H3B H 0.630887 1.384371 0.673072 0.030 Uiso 1 1 calc R U . . .
C4 C 0.50120(13) 1.22879(13) 0.60618(10) 0.0261(3) Uani 1 1 d . . . . .
H4A H 0.441313 1.250710 0.629236 0.031 Uiso 1 1 calc R U . . .
H4B H 0.507777 1.238855 0.547658 0.031 Uiso 1 1 calc R U . . .
C5 C 0.37197(13) 1.03698(15) 0.54503(10) 0.0305(3) Uani 1 1 d . . . . .
H5A H 0.379327 1.036687 0.484028 0.037 Uiso 1 1 calc R U . . .
H5B H 0.312969 1.063401 0.563127 0.037 Uiso 1 1 calc R U . . .
C6 C 0.34012(14) 0.91741(14) 0.55079(10) 0.0322(3) Uani 1 1 d . . . . .
H6A H 0.264190 0.867254 0.517363 0.039 Uiso 1 1 calc R U . . .
H6B H 0.392575 0.887059 0.522652 0.039 Uiso 1 1 calc R U . . .
C7 C 0.84473(12) 1.18563(14) 0.77322(10) 0.0277(3) Uani 1 1 d . . . . .
H7A H 0.860583 1.135273 0.801997 0.033 Uiso 1 1 calc R U . . .
H7B H 0.916724 1.249185 0.773826 0.033 Uiso 1 1 calc R U . . .
C8 C 0.78863(13) 1.11753(15) 0.67983(10) 0.0285(3) Uani 1 1 d . . . . .
H8A H 0.836(2) 1.090(2) 0.6485(15) 0.040(6) Uiso 1 1 d . . . . .
H8B H 0.7699(18) 1.1663(18) 0.6509(14) 0.030(5) Uiso 1 1 d . . . . .
C9 C 0.70000(14) 0.92018(14) 0.67157(11) 0.0316(3) Uani 1 1 d . . . . .
H9A H 0.771611 0.939296 0.707302 0.038 Uiso 1 1 calc R U . . .
H9B H 0.701532 0.879913 0.610380 0.038 Uiso 1 1 calc R U . . .
C10 C 0.60481(16) 0.84493(15) 0.70489(12) 0.0358(4) Uani 1 1 d . . . . .
H10A H 0.612668 0.773189 0.702537 0.043 Uiso 1 1 calc R U . . .
H10B H 0.603607 0.884673 0.766304 0.043 Uiso 1 1 calc R U . . .
C11 C 0.40721(16) 0.78528(15) 0.69230(13) 0.0377(4) Uani 1 1 d . . . . .
H11A H 0.421975 0.837175 0.752818 0.045 Uiso 1 1 calc R U . . .
H11B H 0.385220 0.705874 0.694212 0.045 Uiso 1 1 calc R U . . .
C12 C 0.31611(14) 0.79203(13) 0.63859(13) 0.0356(4) Uani 1 1 d . . . . .
H12A H 0.305950 0.743473 0.577517 0.043 Uiso 1 1 calc R U . . .
H12B H 0.244992 0.761134 0.661315 0.043 Uiso 1 1 calc R U . . .
C13 C 0.78100(13) 1.23451(13) 0.91239(9) 0.0271(3) Uani 1 1 d . . . . .
H13A H 0.753844 1.290280 0.946902 0.033 Uiso 1 1 calc R U . . .
H13B H 0.860681 1.260772 0.936109 0.033 Uiso 1 1 calc R U . . .
C14 C 0.71426(14) 1.11767(14) 0.92232(11) 0.0297(3) Uani 1 1 d . . . . .
H14A H 0.7383(18) 1.0604(19) 0.8869(14) 0.032(5) Uiso 1 1 d . . . . .
H14B H 0.7252(19) 1.123(2) 0.9835(15) 0.039(6) Uiso 1 1 d . . . . .
C15 C 0.53686(15) 1.12537(16) 0.94168(10) 0.0320(3) Uani 1 1 d . . . . .
H15A H 0.556330 1.203137 0.936870 0.038 Uiso 1 1 calc R U . . .
H15B H 0.555655 1.132760 1.003662 0.038 Uiso 1 1 calc R U . . .
C16 C 0.41429(15) 1.05182(17) 0.90997(11) 0.0340(3) Uani 1 1 d . . . . .
H16A H 0.394238 0.974807 0.916499 0.041 Uiso 1 1 calc R U . . .
H16B H 0.369084 1.087427 0.944315 0.041 Uiso 1 1 calc R U . . .
C17 C 0.28051(13) 0.96420(14) 0.78227(11) 0.0286(3) Uani 1 1 d . . . . .
H17A H 0.2665(19) 0.887(2) 0.7906(15) 0.038(6) Uiso 1 1 d . . . . .
H17B H 0.2307(17) 0.9899(17) 0.8117(13) 0.027(5) Uiso 1 1 d . . . . .
C18 C 0.26609(12) 0.95472(14) 0.68711(11) 0.0278(3) Uani 1 1 d . . . . .
H18A H 0.187606 0.902815 0.660185 0.033 Uiso 1 1 calc R U . . .
H18B H 0.281082 1.031378 0.681631 0.033 Uiso 1 1 calc R U . . .
Pd1 Pd 0.07886(2) 1.04696(2) 0.95372(2) 0.01720(3) Uani 1 1 d . . . . .
P1 P 0.06314(3) 0.85428(3) 0.89721(2) 0.01947(6) Uani 1 1 d . . . A 2
P2 P -0.07582(3) 0.95124(3) 0.83833(2) 0.02075(6) Uani 1 1 d . . . . .
P3 P -0.20628(3) 0.87167(3) 0.91255(2) 0.01966(6) Uani 1 1 d . . . B 1
P4 P -0.06445(3) 0.77698(3) 0.97285(2) 0.01955(6) Uani 1 1 d . . . . .
P5 P -0.22075(3) 0.69394(3) 0.87788(2) 0.01968(6) Uani 1 1 d . . . . .
P6 P -0.17952(3) 0.65060(3) 0.74910(2) 0.02372(7) Uani 1 1 d . . . . .
P7 P -0.03517(3) 0.80798(3) 0.76738(2) 0.02226(7) Uani 1 1 d . . . . .

loop_
_atom_site_aniso_label
_atom_site_aniso_U_11
_atom_site_aniso_U_22
_atom_site_aniso_U_33
_atom_site_aniso_U_23
_atom_site_aniso_U_13
_atom_site_aniso_U_12
Na2 0.0198(2) 0.0214(2) 0.0211(2) 0.00700(19) 0.00367(19) 0.0098(2)
O7 0.0223(5) 0.0302(5) 0.0249(5) 0.0124(4) 0.0075(4) 0.0087(4)
O8 0.0190(4) 0.0259(5) 0.0317(5) 0.0095(4) 0.0030(4) 0.0099(4)
O9 0.0251(5) 0.0298(5) 0.0258(5) 0.0081(4) 0.0022(4) 0.0166(4)
O10 0.0269(5) 0.0231(5) 0.0219(4) 0.0034(4) 0.0026(4) 0.0127(4)
O11 0.0303(5) 0.0187(4) 0.0184(4) 0.0041(3) 0.0001(3) 0.0106(4)
O12 0.0216(4) 0.0218(4) 0.0211(4) 0.0084(3) 0.0050(3) 0.0067(4)
N3 0.0232(5) 0.0238(5) 0.0198(5) 0.0079(4) 0.0031(4) 0.0106(4)
N4 0.0196(5) 0.0235(5) 0.0199(5) 0.0025(4) 0.0014(4) 0.0084(4)
C19 0.0328(7) 0.0355(8) 0.0206(6) 0.0056(5) 0.0070(5) 0.0169(6)
C20 0.0316(7) 0.0406(8) 0.0254(6) 0.0156(6) 0.0126(5) 0.0173(6)
C21 0.0198(6) 0.0329(7) 0.0351(7) 0.0188(6) 0.0101(5) 0.0103(5)
C22 0.0174(6) 0.0326(7) 0.0351(7) 0.0129(6) 0.0045(5) 0.0104(5)
C23 0.0242(7) 0.0211(6) 0.0349(7) 0.0015(5) 0.0004(5) 0.0051(5)
C24 0.0212(6) 0.0292(7) 0.0242(6) 0.0016(5) -0.0038(5) 0.0061(5)
C25 0.0356(8) 0.0299(7) 0.0269(6) 0.0151(6) 0.0048(5) 0.0151(6)
C26 0.0291(7) 0.0267(7) 0.0307(7) 0.0109(5) -0.0022(5) 0.0136(6)
C27 0.0301(7) 0.0337(8) 0.0383(8) 0.0133(6) 0.0093(6) 0.0216(6)
C28 0.0382(8) 0.0254(7) 0.0318(7) 0.0036(6) 0.0087(6) 0.0187(6)
C29 0.0249(6) 0.0326(7) 0.0216(6) 0.0058(5) 0.0069(5) 0.0128(6)
C30 0.0275(7) 0.0334(7) 0.0180(5) -0.0014(5) 0.0017(5) 0.0127(6)
C31 0.0254(6) 0.0274(6) 0.0236(6) 0.0076(5) -0.0030(5) 0.0091(5)
C32 0.0275(7) 0.0219(6) 0.0200(5) 0.0024(5) -0.0002(5) 0.0070(5)
C33 0.0247(6) 0.0185(5) 0.0285(6) 0.0073(5) 0.0024(5) 0.0090(5)
C34 0.0217(6) 0.0249(6) 0.0258(6) 0.0126(5) 0.0060(5) 0.0084(5)
C35 0.0216(6) 0.0264(6) 0.0284(6) 0.0108(5) 0.0028(5) 0.0118(5)
C36 0.0255(6) 0.0313(7) 0.0200(5) 0.0100(5) 0.0019(5) 0.0108(5)
Na1 0.0199(2) 0.0229(3) 0.0249(3) 0.0098(2) 0.0059(2) 0.0102(2)
O1 0.0225(4) 0.0198(4) 0.0224(4) 0.0071(3) 0.0011(3) 0.0078(4)
O2 0.0229(5) 0.0229(4) 0.0227(4) 0.0060(4) -0.0011(3) 0.0095(4)
O3 0.0242(5) 0.0256(5) 0.0255(5) 0.0017(4) 0.0002(4) 0.0152(4)
O4 0.0304(6) 0.0484(7) 0.0400(7) 0.0148(6) 0.0002(5) 0.0167(6)
O5 0.0222(5) 0.0319(5) 0.0266(5) 0.0159(4) 0.0093(4) 0.0122(4)
O6 0.0285(5) 0.0293(5) 0.0291(5) 0.0070(4) 0.0034(4) 0.0161(4)
N1 0.0242(5) 0.0210(5) 0.0224(5) 0.0035(4) -0.0007(4) 0.0118(4)
N2 0.0204(5) 0.0201(5) 0.0312(6) 0.0058(4) 0.0035(4) 0.0067(4)
C1 0.0228(6) 0.0187(6) 0.0332(7) 0.0058(5) -0.0021(5) 0.0052(5)
C2 0.0292(7) 0.0165(5) 0.0274(6) 0.0019(5) -0.0026(5) 0.0089(5)
C3 0.0275(7) 0.0229(6) 0.0276(6) 0.0126(5) 0.0045(5) 0.0106(5)
C4 0.0302(7) 0.0265(6) 0.0260(6) 0.0105(5) 0.0007(5) 0.0151(6)
C5 0.0274(7) 0.0357(8) 0.0221(6) 0.0068(5) -0.0035(5) 0.0085(6)
C6 0.0291(7) 0.0283(7) 0.0270(7) 0.0002(5) -0.0007(5) 0.0055(6)
C7 0.0203(6) 0.0307(7) 0.0303(7) 0.0041(5) -0.0006(5) 0.0127(5)
C8 0.0263(7) 0.0360(8) 0.0253(6) 0.0069(6) 0.0074(5) 0.0167(6)
C9 0.0327(8) 0.0301(7) 0.0319(7) -0.0010(6) -0.0064(6) 0.0210(6)
C10 0.0423(9) 0.0291(7) 0.0362(8) 0.0066(6) -0.0064(7) 0.0183(7)
C11 0.0418(9) 0.0259(7) 0.0490(10) 0.0160(7) 0.0094(8) 0.0145(7)
C12 0.0267(7) 0.0192(6) 0.0532(10) 0.0073(6) 0.0044(7) 0.0046(5)
C13 0.0308(7) 0.0259(6) 0.0215(6) 0.0018(5) -0.0050(5) 0.0132(6)
C14 0.0313(7) 0.0327(7) 0.0304(7) 0.0119(6) -0.0007(6) 0.0176(6)
C15 0.0399(8) 0.0422(9) 0.0226(6) 0.0103(6) 0.0076(6) 0.0254(7)
C16 0.0380(8) 0.0499(10) 0.0279(7) 0.0230(7) 0.0157(6) 0.0243(8)
C17 0.0207(6) 0.0314(7) 0.0390(8) 0.0180(6) 0.0128(6) 0.0108(5)
C18 0.0188(6) 0.0291(7) 0.0352(7) 0.0105(6) 0.0047(5) 0.0093(5)
Pd1 0.01595(4) 0.01774(4) 0.01706(4) 0.00713(3) 0.00378(3) 0.00489(3)
P1 0.01563(14) 0.02109(15) 0.02161(14) 0.00600(12) 0.00360(11) 0.00794(11)
P2 0.02195(15) 0.02016(15) 0.02022(14) 0.00997(12) 0.00006(11) 0.00656(12)
P3 0.01586(14) 0.02129(15) 0.02183(14) 0.00531(12) 0.00198(11) 0.00869(12)
P4 0.02100(15) 0.01866(14) 0.02026(14) 0.00962(11) 0.00225(11) 0.00721(12)
P5 0.01704(14) 0.01782(14) 0.02102(14) 0.00645(11) 0.00351(11) 0.00369(11)
P6 0.02192(16) 0.02210(16) 0.02065(15) 0.00205(12) 0.00300(12) 0.00561(13)
P7 0.01972(15) 0.02594(16) 0.01887(14) 0.00739(12) 0.00555(11) 0.00672(13)

loop_
_atom_type_symbol
_atom_type_description
_atom_type_scat_dispersion_real
_atom_type_scat_dispersion_imag
_atom_type_scat_source
C C 0.0033 0.0016 'International Tables Vol C Tables 4.2.6.8 and 6.1.1.4'
H H 0.0000 0.0000 'International Tables Vol C Tables 4.2.6.8 and 6.1.1.4'
N N 0.0061 0.0033 'International Tables Vol C Tables 4.2.6.8 and 6.1.1.4'
Na Na 0.0362 0.0249 'International Tables Vol C Tables 4.2.6.8 and 6.1.1.4'
O O 0.0106 0.0060 'International Tables Vol C Tables 4.2.6.8 and 6.1.1.4'
P P 0.1023 0.0942 'International Tables Vol C Tables 4.2.6.8 and 6.1.1.4'
Pd Pd -0.9988 1.0072 'International Tables Vol C Tables 4.2.6.8 and 6.1.1.4'

loop_
_geom_angle_atom_site_label_1
_geom_angle_atom_site_label_2
_geom_angle_atom_site_label_3
_geom_angle
_geom_angle_site_symmetry_1
_geom_angle_site_symmetry_3
_geom_angle_publ_flag
O7 Na2 O8 64.24(4) . . ?
O7 Na2 O10 161.48(4) . . ?
O7 Na2 O11 103.94(4) . . ?
O7 Na2 O12 92.10(4) . . ?
O7 Na2 N3 64.48(4) . . ?
O7 Na2 N4 114.16(4) . . ?
O8 Na2 O11 163.05(4) . . ?
O8 Na2 N3 116.90(4) . . ?
O8 Na2 N4 63.09(4) . . ?
O9 Na2 O7 102.38(4) . . ?
O9 Na2 O8 92.46(4) . . ?
O9 Na2 O10 64.99(4) . . ?
O9 Na2 O11 102.32(4) . . ?
O9 Na2 O12 162.70(4) . . ?
O9 Na2 N3 65.74(4) . . ?
O9 Na2 N4 116.34(4) . . ?
O10 Na2 O8 101.46(4) . . ?
O10 Na2 O11 92.39(4) . . ?
O10 Na2 N3 117.33(4) . . ?
O10 Na2 N4 64.51(3) . . ?
O11 Na2 N3 63.47(4) . . ?
O11 Na2 N4 115.86(4) . . ?
O12 Na2 O8 102.44(4) . . ?
O12 Na2 O10 102.92(4) . . ?
O12 Na2 O11 64.51(3) . . ?
O12 Na2 N3 113.65(4) . . ?
O12 Na2 N4 64.52(3) . . ?
N3 Na2 N4 177.88(4) . . ?
C20 O7 Na2 122.14(9) . . ?
C21 O7 Na2 118.08(9) . . ?
C21 O7 C20 111.44(11) . . ?
C22 O8 Na2 107.66(9) . . ?
C22 O8 C23 112.65(12) . . ?
C23 O8 Na2 117.88(9) . . ?
C26 O9 Na2 120.64(9) . . ?
C26 O9 C27 111.00(12) . . ?
C27 O9 Na2 117.54(9) . . ?
C28 O10 Na2 108.43(9) . . ?
C28 O10 C29 113.48(11) . . ?
C29 O10 Na2 116.69(8) . . ?
C32 O11 Na2 120.84(8) . . ?
C32 O11 C33 112.46(11) . . ?
C33 O11 Na2 114.56(8) . . ?
C34 O12 Na2 105.84(8) . . ?
C34 O12 C35 112.60(10) . . ?
C35 O12 Na2 116.24(8) . . ?
C19 N3 Na2 107.46(8) . . ?
C25 N3 Na2 105.93(9) . . ?
C25 N3 C19 111.73(12) . . ?
C31 N3 Na2 110.26(8) . . ?
C31 N3 C19 110.26(12) . . ?
C31 N3 C25 111.05(12) . . ?
C24 N4 Na2 109.32(8) . . ?
C24 N4 C36 111.18(12) . . ?
C30 N4 Na2 107.49(8) . . ?
C30 N4 C24 110.66(12) . . ?
C30 N4 C36 110.93(12) . . ?
C36 N4 Na2 107.12(8) . . ?
N3 C19 H19A 109.0 . . ?
N3 C19 H19B 109.0 . . ?
N3 C19 C20 112.84(13) . . ?
H19A C19 H19B 107.8 . . ?
C20 C19 H19A 109.0 . . ?
C20 C19 H19B 109.0 . . ?
O7 C20 C19 108.89(12) . . ?
O7 C20 H20A 109.9 . . ?
O7 C20 H20B 109.9 . . ?
C19 C20 H20A 109.9 . . ?
C19 C20 H20B 109.9 . . ?
H20A C20 H20B 108.3 . . ?
O7 C21 H21A 110.0 . . ?
O7 C21 H21B 110.0 . . ?
O7 C21 C22 108.48(12) . . ?
H21A C21 H21B 108.4 . . ?
C22 C21 H21A 110.0 . . ?
C22 C21 H21B 110.0 . . ?
O8 C22 C21 108.00(12) . . ?
O8 C22 H22A 111.0(14) . . ?
O8 C22 H22B 110.4(13) . . ?
C21 C22 H22A 107.7(14) . . ?
C21 C22 H22B 109.2(13) . . ?
H22A C22 H22B 110.5(19) . . ?
O8 C23 H23A 109.2 . . ?
O8 C23 H23B 109.2 . . ?
O8 C23 C24 112.04(12) . . ?
H23A C23 H23B 107.9 . . ?
C24 C23 H23A 109.2 . . ?
C24 C23 H23B 109.2 . . ?
N4 C24 C23 111.82(12) . . ?
N4 C24 H24A 109.3 . . ?
N4 C24 H24B 109.3 . . ?
C23 C24 H24A 109.3 . . ?
C23 C24 H24B 109.3 . . ?
H24A C24 H24B 107.9 . . ?
N3 C25 H25A 109.1 . . ?
N3 C25 H25B 109.1 . . ?
N3 C25 C26 112.53(12) . . ?
H25A C25 H25B 107.8 . . ?
C26 C25 H25A 109.1 . . ?
C26 C25 H25B 109.1 . . ?
O9 C26 C25 109.10(12) . . ?
O9 C26 H26A 109.4(13) . . ?
O9 C26 H26B 107.5(12) . . ?
C25 C26 H26A 111.3(13) . . ?
C25 C26 H26B 112.5(12) . . ?
H26A C26 H26B 107.0(17) . . ?
O9 C27 H27A 110.0 . . ?
O9 C27 H27B 110.0 . . ?
O9 C27 C28 108.45(12) . . ?
H27A C27 H27B 108.4 . . ?
C28 C27 H27A 110.0 . . ?
C28 C27 H27B 110.0 . . ?
O10 C28 C27 107.90(13) . . ?
O10 C28 H28A 110.1 . . ?
O10 C28 H28B 110.1 . . ?
C27 C28 H28A 110.1 . . ?
C27 C28 H28B 110.1 . . ?
H28A C28 H28B 108.4 . . ?
O10 C29 H29A 109.0 . . ?
O10 C29 H29B 109.0 . . ?
O10 C29 C30 113.02(12) . . ?
H29A C29 H29B 107.8 . . ?
C30 C29 H29A 109.0 . . ?
C30 C29 H29B 109.0 . . ?
N4 C30 C29 112.63(12) . . ?
N4 C30 H30A 109.1 . . ?
N4 C30 H30B 109.1 . . ?
C29 C30 H30A 109.1 . . ?
C29 C30 H30B 109.1 . . ?
H30A C30 H30B 107.8 . . ?
N3 C31 H31A 109.1 . . ?
N3 C31 H31B 109.1 . . ?
N3 C31 C32 112.32(12) . . ?
H31A C31 H31B 107.9 . . ?
C32 C31 H31A 109.1 . . ?
C32 C31 H31B 109.1 . . ?
O11 C32 C31 108.53(11) . . ?
O11 C32 H32A 110.0 . . ?
O11 C32 H32B 110.0 . . ?
C31 C32 H32A 110.0 . . ?
C31 C32 H32B 110.0 . . ?
H32A C32 H32B 108.4 . . ?
O11 C33 H33A 110.1 . . ?
O11 C33 H33B 110.1 . . ?
O11 C33 C34 107.94(11) . . ?
H33A C33 H33B 108.4 . . ?
C34 C33 H33A 110.1 . . ?
C34 C33 H33B 110.1 . . ?
O12 C34 C33 107.70(11) . . ?
O12 C34 H34A 110.2 . . ?
O12 C34 H34B 110.2 . . ?
C33 C34 H34A 110.2 . . ?
C33 C34 H34B 110.2 . . ?
H34A C34 H34B 108.5 . . ?
O12 C35 H35A 109.1 . . ?
O12 C35 H35B 109.1 . . ?
O12 C35 C36 112.62(11) . . ?
H35A C35 H35B 107.8 . . ?
C36 C35 H35A 109.1 . . ?
C36 C35 H35B 109.1 . . ?
N4 C36 C35 111.73(11) . . ?
N4 C36 H36A 109.3 . . ?
N4 C36 H36B 109.3 . . ?
C35 C36 H36A 109.3 . . ?
C35 C36 H36B 109.3 . . ?
H36A C36 H36B 107.9 . . ?
O1 Na1 O2 64.67(3) . . ?
O1 Na1 O6 105.16(4) . . ?
O1 Na1 N1 64.66(3) . . ?
O1 Na1 N2 120.06(4) . . ?
O2 Na1 O6 166.79(4) . . ?
O2 Na1 N1 115.43(4) . . ?
O2 Na1 N2 64.90(4) . . ?
O3 Na1 O1 108.58(4) . . ?
O3 Na1 O2 97.80(4) . . ?
O3 Na1 O5 148.46(5) . . ?
O3 Na1 O6 93.46(4) . . ?
O3 Na1 N1 64.54(4) . . ?
O3 Na1 N2 108.29(4) . . ?
O5 Na1 O1 99.62(4) . . ?
O5 Na1 O2 107.00(4) . . ?
O5 Na1 O6 65.11(4) . . ?
O5 Na1 N1 118.49(4) . . ?
O5 Na1 N2 67.13(4) . . ?
O6 Na1 N1 63.65(4) . . ?
O6 Na1 N2 117.84(4) . . ?
N2 Na1 N1 172.81(4) . . ?
C2 O1 Na1 116.44(8) . . ?
C3 O1 Na1 110.92(8) . . ?
C3 O1 C2 113.42(11) . . ?
C4 O2 Na1 117.61(8) . . ?
C5 O2 Na1 122.62(9) . . ?
C5 O2 C4 111.04(11) . . ?
C8 O3 Na1 114.80(9) . . ?
C8 O3 C9 113.20(12) . . ?
C9 O3 Na1 127.11(10) . . ?
C10 O4 C11 113.81(15) . . ?
C16 O5 Na1 120.97(9) . . ?
C16 O5 C17 111.37(12) . . ?
C17 O5 Na1 121.18(9) . . ?
C14 O6 Na1 117.69(9) . . ?
C15 O6 Na1 103.84(8) . . ?
C15 O6 C14 114.52(13) . . ?
C1 N1 Na1 106.51(8) . . ?
C7 N1 Na1 105.44(8) . . ?
C7 N1 C1 112.37(12) . . ?
C13 N1 Na1 108.46(9) . . ?
C13 N1 C1 111.65(11) . . ?
C13 N1 C7 111.99(11) . . ?
C6 N2 Na1 106.69(9) . . ?
C6 N2 C12 110.01(13) . . ?
C6 N2 C18 112.65(13) . . ?
C12 N2 Na1 115.65(10) . . ?
C18 N2 Na1 99.53(9) . . ?
C18 N2 C12 111.93(13) . . ?
N1 C1 H1A 109.3 . . ?
N1 C1 H1B 109.3 . . ?
N1 C1 C2 111.58(12) . . ?
H1A C1 H1B 108.0 . . ?
C2 C1 H1A 109.3 . . ?
C2 C1 H1B 109.3 . . ?
O1 C2 C1 112.69(12) . . ?
O1 C2 H2A 109.1 . . ?
O1 C2 H2B 109.1 . . ?
C1 C2 H2A 109.1 . . ?
C1 C2 H2B 109.1 . . ?
H2A C2 H2B 107.8 . . ?
O1 C3 H3A 110.3 . . ?
O1 C3 H3B 110.3 . . ?
O1 C3 C4 107.18(12) . . ?
H3A C3 H3B 108.5 . . ?
C4 C3 H3A 110.3 . . ?
C4 C3 H3B 110.3 . . ?
O2 C4 C3 107.54(11) . . ?
O2 C4 H4A 110.2 . . ?
O2 C4 H4B 110.2 . . ?
C3 C4 H4A 110.2 . . ?
C3 C4 H4B 110.2 . . ?
H4A C4 H4B 108.5 . . ?
O2 C5 H5A 109.9 . . ?
O2 C5 H5B 109.9 . . ?
O2 C5 C6 109.15(12) . . ?
H5A C5 H5B 108.3 . . ?
C6 C5 H5A 109.9 . . ?
C6 C5 H5B 109.9 . . ?
N2 C6 C5 114.31(13) . . ?
N2 C6 H6A 108.7 . . ?
N2 C6 H6B 108.7 . . ?
C5 C6 H6A 108.7 . . ?
C5 C6 H6B 108.7 . . ?
H6A C6 H6B 107.6 . . ?
N1 C7 H7A 109.7 . . ?
N1 C7 H7B 109.7 . . ?
N1 C7 C8 110.00(12) . . ?
H7A C7 H7B 108.2 . . ?
C8 C7 H7A 109.7 . . ?
C8 C7 H7B 109.7 . . ?
O3 C8 C7 111.31(13) . . ?
O3 C8 H8A 108.6(15) . . ?
O3 C8 H8B 106.8(13) . . ?
C7 C8 H8A 110.4(14) . . ?
C7 C8 H8B 110.5(12) . . ?
H8A C8 H8B 109.1(19) . . ?
O3 C9 H9A 110.0 . . ?
O3 C9 H9B 110.0 . . ?
O3 C9 C10 108.63(13) . . ?
H9A C9 H9B 108.3 . . ?
C10 C9 H9A 110.0 . . ?
C10 C9 H9B 110.0 . . ?
O4 C10 C9 107.91(14) . . ?
O4 C10 H10A 110.1 . . ?
O4 C10 H10B 110.1 . . ?
C9 C10 H10A 110.1 . . ?
C9 C10 H10B 110.1 . . ?
H10A C10 H10B 108.4 . . ?
O4 C11 H11A 110.4 . . ?
O4 C11 H11B 110.4 . . ?
O4 C11 C12 106.79(15) . . ?
H11A C11 H11B 108.6 . . ?
C12 C11 H11A 110.4 . . ?
C12 C11 H11B 110.4 . . ?
N2 C12 C11 112.32(14) . . ?
N2 C12 H12A 109.1 . . ?
N2 C12 H12B 109.1 . . ?
C11 C12 H12A 109.1 . . ?
C11 C12 H12B 109.1 . . ?
H12A C12 H12B 107.9 . . ?
N1 C13 H13A 109.2 . . ?
N1 C13 H13B 109.2 . . ?
N1 C13 C14 112.12(12) . . ?
H13A C13 H13B 107.9 . . ?
C14 C13 H13A 109.2 . . ?
C14 C13 H13B 109.2 . . ?
O6 C14 C13 113.33(12) . . ?
O6 C14 H14A 103.4(13) . . ?
O6 C14 H14B 110.6(14) . . ?
C13 C14 H14A 110.4(13) . . ?
C13 C14 H14B 109.1(14) . . ?
H14A C14 H14B 109.9(18) . . ?
O6 C15 H15A 110.2 . . ?
O6 C15 H15B 110.2 . . ?
O6 C15 C16 107.77(14) . . ?
H15A C15 H15B 108.5 . . ?
C16 C15 H15A 110.2 . . ?
C16 C15 H15B 110.2 . . ?
O5 C16 C15 107.43(12) . . ?
O5 C16 H16A 110.2 . . ?
O5 C16 H16B 110.2 . . ?
C15 C16 H16A 110.2 . . ?
C15 C16 H16B 110.2 . . ?
H16A C16 H16B 108.5 . . ?
O5 C17 H17A 108.3(13) . . ?
O5 C17 H17B 109.8(13) . . ?
O5 C17 C18 108.29(11) . . ?
H17A C17 H17B 107.0(18) . . ?
C18 C17 H17A 111.5(13) . . ?
C18 C17 H17B 111.8(12) . . ?
N2 C18 C17 112.19(13) . . ?
N2 C18 H18A 109.2 . . ?
N2 C18 H18B 109.2 . . ?
C17 C18 H18A 109.2 . . ?
C17 C18 H18B 109.2 . . ?
H18A C18 H18B 107.9 . . ?
P1 Pd1 P4 168.002(12) . 2_577 ?
P2 Pd1 Pd1 82.247(10) . 2_577 ?
P2 Pd1 P1 74.227(12) . . ?
P2 Pd1 P3 168.293(13) . 2_577 ?
P2 Pd1 P4 103.829(13) . 2_577 ?
P3 Pd1 Pd1 86.059(10) 2_577 2_577 ?
P3 Pd1 P4 74.460(12) 2_577 2_577 ?
P4 Pd1 Pd1 84.972(10) 2_577 2_577 ?
P4 P1 Pd1 97.320(16) . . ?
P4 P1 P7 103.259(19) . . ?
P7 P1 Pd1 97.962(16) . . ?
P3 P2 Pd1 98.410(16) . . ?
P7 P2 Pd1 98.893(17) . . ?
P7 P2 P3 103.144(19) . . ?
P2 P3 Pd1 93.277(15) . 2_577 ?
P5 P3 Pd1 99.326(16) . 2_577 ?
P5 P3 P2 102.905(19) . . ?
P1 P4 P5 103.109(18) . . ?
P5 P4 Pd1 98.745(16) . 2_577 ?
P3 P5 P4 82.039(17) . . ?
P6 P5 P3 107.78(2) . . ?
P6 P5 P4 108.40(2) . . ?
P5 P6 P7 96.853(19) . . ?
P2 P7 P1 81.210(17) . . ?
P6 P7 P1 107.84(2) . . ?
P6 P7 P2 108.08(2) . . ?

loop_
_geom_bond_atom_site_label_1
_geom_bond_atom_site_label_2
_geom_bond_distance
_geom_bond_site_symmetry_2
_geom_bond_publ_flag
Na2 O7 2.5531(12) . ?
Na2 O8 2.6042(12) . ?
Na2 O9 2.5341(11) . ?
Na2 O10 2.5597(12) . ?
Na2 O11 2.6393(12) . ?
Na2 O12 2.5550(11) . ?
Na2 N3 2.6816(13) . ?
Na2 N4 2.9285(13) . ?
O7 C20 1.4222(18) . ?
O7 C21 1.4178(18) . ?
O8 C22 1.4224(18) . ?
O8 C23 1.424(2) . ?
O9 C26 1.4132(18) . ?
O9 C27 1.4330(19) . ?
O10 C28 1.4269(18) . ?
O10 C29 1.4269(18) . ?
O11 C32 1.4177(16) . ?
O11 C33 1.4227(16) . ?
O12 C34 1.4312(16) . ?
O12 C35 1.4315(17) . ?
N3 C19 1.4694(19) . ?
N3 C25 1.4681(18) . ?
N3 C31 1.4630(19) . ?
N4 C24 1.4671(19) . ?
N4 C30 1.4633(19) . ?
N4 C36 1.4693(19) . ?
C19 H19A 0.9900 . ?
C19 H19B 0.9900 . ?
C19 C20 1.501(2) . ?
C20 H20A 0.9900 . ?
C20 H20B 0.9900 . ?
C21 H21A 0.9900 . ?
C21 H21B 0.9900 . ?
C21 C22 1.492(2) . ?
C22 H22A 0.88(2) . ?
C22 H22B 0.94(2) . ?
C23 H23A 0.9900 . ?
C23 H23B 0.9900 . ?
C23 C24 1.515(2) . ?
C24 H24A 0.9900 . ?
C24 H24B 0.9900 . ?
C25 H25A 0.9900 . ?
C25 H25B 0.9900 . ?
C25 C26 1.512(2) . ?
C26 H26A 0.97(2) . ?
C26 H26B 0.98(2) . ?
C27 H27A 0.9900 . ?
C27 H27B 0.9900 . ?
C27 C28 1.493(2) . ?
C28 H28A 0.9900 . ?
C28 H28B 0.9900 . ?
C29 H29A 0.9900 . ?
C29 H29B 0.9900 . ?
C29 C30 1.516(2) . ?
C30 H30A 0.9900 . ?
C30 H30B 0.9900 . ?
C31 H31A 0.9900 . ?
C31 H31B 0.9900 . ?
C31 C32 1.511(2) . ?
C32 H32A 0.9900 . ?
C32 H32B 0.9900 . ?
C33 H33A 0.9900 . ?
C33 H33B 0.9900 . ?
C33 C34 1.495(2) . ?
C34 H34A 0.9900 . ?
C34 H34B 0.9900 . ?
C35 H35A 0.9900 . ?
C35 H35B 0.9900 . ?
C35 C36 1.511(2) . ?
C36 H36A 0.9900 . ?
C36 H36B 0.9900 . ?
Na1 O1 2.5150(11) . ?
Na1 O2 2.5376(11) . ?
Na1 O3 2.3808(12) . ?
Na1 O5 2.4167(11) . ?
Na1 O6 2.6018(13) . ?
Na1 N1 2.9450(14) . ?
Na1 N2 2.7299(14) . ?
O1 C2 1.4319(17) . ?
O1 C3 1.4209(17) . ?
O2 C4 1.4244(17) . ?
O2 C5 1.4204(18) . ?
O3 C8 1.425(2) . ?
O3 C9 1.4291(18) . ?
O4 C10 1.419(2) . ?
O4 C11 1.426(2) . ?
O5 C16 1.4205(18) . ?
O5 C17 1.4297(19) . ?
O6 C14 1.4348(19) . ?
O6 C15 1.4171(19) . ?
N1 C1 1.4692(18) . ?
N1 C7 1.4656(19) . ?
N1 C13 1.4642(19) . ?
N2 C6 1.462(2) . ?
N2 C12 1.476(2) . ?
N2 C18 1.465(2) . ?
C1 H1A 0.9900 . ?
C1 H1B 0.9900 . ?
C1 C2 1.514(2) . ?
C2 H2A 0.9900 . ?
C2 H2B 0.9900 . ?
C3 H3A 0.9900 . ?
C3 H3B 0.9900 . ?
C3 C4 1.499(2) . ?
C4 H4A 0.9900 . ?
C4 H4B 0.9900 . ?
C5 H5A 0.9900 . ?
C5 H5B 0.9900 . ?
C5 C6 1.509(2) . ?
C6 H6A 0.9900 . ?
C6 H6B 0.9900 . ?
C7 H7A 0.9900 . ?
C7 H7B 0.9900 . ?
C7 C8 1.514(2) . ?
C8 H8A 0.93(2) . ?
C8 H8B 0.99(2) . ?
C9 H9A 0.9900 . ?
C9 H9B 0.9900 . ?
C9 C10 1.488(3) . ?
C10 H10A 0.9900 . ?
C10 H10B 0.9900 . ?
C11 H11A 0.9900 . ?
C11 H11B 0.9900 . ?
C11 C12 1.500(3) . ?
C12 H12A 0.9900 . ?
C12 H12B 0.9900 . ?
C13 H13A 0.9900 . ?
C13 H13B 0.9900 . ?
C13 C14 1.514(2) . ?
C14 H14A 0.98(2) . ?
C14 H14B 0.97(2) . ?
C15 H15A 0.9900 . ?
C15 H15B 0.9900 . ?
C15 C16 1.502(3) . ?
C16 H16A 0.9900 . ?
C16 H16B 0.9900 . ?
C17 H17A 1.02(2) . ?
C17 H17B 0.94(2) . ?
C17 C18 1.504(2) . ?
C18 H18A 0.9900 . ?
C18 H18B 0.9900 . ?
Pd1 Pd1 2.69687(19) 2_577 ?
Pd1 P1 2.3954(4) . ?
Pd1 P2 2.3778(4) . ?
Pd1 P3 2.3873(4) 2_577 ?
Pd1 P4 2.4006(4) 2_577 ?
P1 P4 2.1961(5) . ?
P1 P7 2.2199(5) . ?
P2 P3 2.2123(5) . ?
P2 P7 2.2054(5) . ?
P3 P5 2.2038(5) . ?
P4 P5 2.2100(5) . ?
P5 P6 2.1430(5) . ?
P6 P7 2.1432(5) . ?

loop_
_geom_torsion_atom_site_label_1
_geom_torsion_atom_site_label_2
_geom_torsion_atom_site_label_3
_geom_torsion_atom_site_label_4
_geom_torsion
_geom_torsion_site_symmetry_1
_geom_torsion_site_symmetry_2
_geom_torsion_site_symmetry_3
_geom_torsion_site_symmetry_4
_geom_torsion_publ_flag
Na2 O7 C20 C19 -23.19(17) . . . . ?
Na2 O7 C21 C22 28.80(15) . . . . ?
Na2 O8 C22 C21 61.28(13) . . . . ?
Na2 O8 C23 C24 51.71(15) . . . . ?
Na2 O9 C26 C25 -27.54(16) . . . . ?
Na2 O9 C27 C28 27.87(16) . . . . ?
Na2 O10 C28 C27 60.99(14) . . . . ?
Na2 O10 C29 C30 51.97(15) . . . . ?
Na2 O11 C32 C31 -28.45(15) . . . . ?
Na2 O11 C33 C34 26.83(13) . . . . ?
Na2 O12 C34 C33 67.93(11) . . . . ?
Na2 O12 C35 C36 53.49(13) . . . . ?
Na2 N3 C19 C20 -53.46(14) . . . . ?
Na2 N3 C25 C26 -53.54(14) . . . . ?
Na2 N3 C31 C32 -52.68(14) . . . . ?
Na2 N4 C24 C23 35.46(14) . . . . ?
Na2 N4 C30 C29 34.31(15) . . . . ?
Na2 N4 C36 C35 36.10(13) . . . . ?
O7 C21 C22 O8 -60.58(16) . . . . ?
O8 C23 C24 N4 -58.56(17) . . . . ?
O9 C27 C28 O10 -59.18(17) . . . . ?
O10 C29 C30 N4 -58.95(18) . . . . ?
O11 C33 C34 O12 -64.13(14) . . . . ?
O12 C35 C36 N4 -61.30(16) . . . . ?
N3 C19 C20 O7 51.99(17) . . . . ?
N3 C25 C26 O9 55.88(17) . . . . ?
N3 C31 C32 O11 53.95(16) . . . . ?
C19 N3 C25 C26 -170.26(13) . . . . ?
C19 N3 C31 C32 65.82(15) . . . . ?
C20 O7 C21 C22 177.80(13) . . . . ?
C21 O7 C20 C19 -170.74(13) . . . . ?
C22 O8 C23 C24 -74.63(16) . . . . ?
C23 O8 C22 C21 -167.07(12) . . . . ?
C24 N4 C30 C29 153.62(13) . . . . ?
C24 N4 C36 C35 -83.28(14) . . . . ?
C25 N3 C19 C20 62.33(16) . . . . ?
C25 N3 C31 C32 -169.78(12) . . . . ?
C26 O9 C27 C28 172.54(13) . . . . ?
C27 O9 C26 C25 -170.96(13) . . . . ?
C28 O10 C29 C30 -75.20(16) . . . . ?
C29 O10 C28 C27 -167.63(12) . . . . ?
C30 N4 C24 C23 -82.74(15) . . . . ?
C30 N4 C36 C35 153.13(12) . . . . ?
C31 N3 C19 C20 -173.67(12) . . . . ?
C31 N3 C25 C26 66.17(16) . . . . ?
C32 O11 C33 C34 169.84(12) . . . . ?
C33 O11 C32 C31 -168.87(12) . . . . ?
C34 O12 C35 C36 -68.84(15) . . . . ?
C35 O12 C34 C33 -164.06(11) . . . . ?
C36 N4 C24 C23 153.52(12) . . . . ?
C36 N4 C30 C29 -82.49(15) . . . . ?
Na1 O1 C2 C1 55.50(14) . . . . ?
Na1 O1 C3 C4 59.86(12) . . . . ?
Na1 O2 C4 C3 30.82(14) . . . . ?
Na1 O2 C5 C6 -25.53(17) . . . . ?
Na1 O3 C8 C7 66.99(14) . . . . ?
Na1 O3 C9 C10 2.82(17) . . . . ?
Na1 O5 C16 C15 22.07(18) . . . . ?
Na1 O5 C17 C18 -25.50(16) . . . . ?
Na1 O6 C14 C13 48.90(16) . . . . ?
Na1 O6 C15 C16 63.05(13) . . . . ?
Na1 N1 C1 C2 34.28(13) . . . . ?
Na1 N1 C7 C8 27.00(14) . . . . ?
Na1 N1 C13 C14 36.78(14) . . . . ?
Na1 N2 C6 C5 -50.16(15) . . . . ?
Na1 N2 C12 C11 1.57(19) . . . . ?
Na1 N2 C18 C17 -58.66(13) . . . . ?
O1 C3 C4 O2 -59.01(15) . . . . ?
O2 C5 C6 N2 52.02(18) . . . . ?
O3 C9 C10 O4 59.98(17) . . . . ?
O4 C11 C12 N2 -64.75(19) . . . . ?
O5 C17 C18 N2 60.81(16) . . . . ?
O6 C15 C16 O5 -58.53(17) . . . . ?
N1 C1 C2 O1 -61.02(16) . . . . ?
N1 C7 C8 O3 -61.19(17) . . . . ?
N1 C13 C14 O6 -58.48(18) . . . . ?
C1 N1 C7 C8 -88.63(15) . . . . ?
C1 N1 C13 C14 153.84(13) . . . . ?
C2 O1 C3 C4 -166.91(11) . . . . ?
C3 O1 C2 C1 -75.03(15) . . . . ?
C4 O2 C5 C6 -172.24(13) . . . . ?
C5 O2 C4 C3 179.37(12) . . . . ?
C6 N2 C12 C11 122.50(16) . . . . ?
C6 N2 C18 C17 -171.34(13) . . . . ?
C7 N1 C1 C2 149.26(12) . . . . ?
C7 N1 C13 C14 -79.16(16) . . . . ?
C8 O3 C9 C10 156.50(13) . . . . ?
C9 O3 C8 C7 -90.09(15) . . . . ?
C10 O4 C11 C12 165.32(14) . . . . ?
C11 O4 C10 C9 -158.19(14) . . . . ?
C12 N2 C6 C5 -176.32(14) . . . . ?
C12 N2 C18 C17 64.07(17) . . . . ?
C13 N1 C1 C2 -83.95(15) . . . . ?
C13 N1 C7 C8 144.76(13) . . . . ?
C14 O6 C15 C16 -167.29(12) . . . . ?
C15 O6 C14 C13 -73.52(17) . . . . ?
C16 O5 C17 C18 -177.45(13) . . . . ?
C17 O5 C16 C15 174.10(13) . . . . ?
C18 N2 C6 C5 58.04(17) . . . . ?
C18 N2 C12 C11 -111.46(16) . . . . ?
